data_4077531
loop_
_publ_author_name
'Izod, Keith'
'Clegg, William'
'Liddle, Stephen T.'

_publ_section_title
;
 Parallels between the Chemistry of Calcium(II) and Ytterbium(II).
 Synthesis and Crystal Structure of a Calcium Alkoxo-Phosphide Cuboidal
 Complex
;
_journal_issue 18
_journal_name_full Organometallics
_journal_page_first 3640
_journal_paper_doi 10.1021/om000357b
_journal_volume 19
_journal_year 2000
_chemical_formula_sum 'C84 H156 Ca4 O12 P4 Si8'
_chemical_formula_weight 1867.01
_chemical_name_systematic
;
 ?
;
_space_group_IT_number 82
_symmetry_cell_setting tetragonal
_symmetry_space_group_name_Hall 'I -4'
_symmetry_space_group_name_H-M 'I -4'
_atom_sites_solution_hydrogens geom
_atom_sites_solution_primary direct
_atom_sites_solution_secondary difmap
_audit_creation_method SHELXL-97
_cell_angle_alpha 90.00
_cell_angle_beta 90.00
_cell_angle_gamma 90.00
_cell_formula_units_Z 2
_cell_length_a 20.4587(17)
_cell_length_b 20.4587(17)
_cell_length_c 12.6985(15)
_cell_measurement_reflns_used 8857
_cell_measurement_temperature 160(2)
_cell_measurement_theta_max 28.21
_cell_measurement_theta_min 2.74
_cell_volume 5315.1(9)
_computing_cell_refinement 'Siemens Saint'
_computing_data_collection 'Siemens SMART'
_computing_data_reduction 'Siemens SAINT'
_computing_molecular_graphics 'Siemens SHELXTL'
_computing_publication_material 'SHELXTL and local programs'
_computing_structure_refinement 'Siemens SHELXTL'
_computing_structure_solution 'Siemens SHELXTL'
_diffrn_ambient_temperature 160(2)
_diffrn_measured_fraction_theta_full 0.999
_diffrn_measured_fraction_theta_max 0.934
_diffrn_measurement_device_type 'Siemens SMART CCD diffractometer'
_diffrn_measurement_method '\w rotation with narrow frames'
_diffrn_radiation_monochromator graphite
_diffrn_radiation_source 'fine-focus sealed tube'
_diffrn_radiation_type MoK\a
_diffrn_radiation_wavelength 0.71073
_diffrn_reflns_av_R_equivalents 0.0330
_diffrn_reflns_av_sigmaI/netI 0.0530
_diffrn_reflns_limit_h_max 27
_diffrn_reflns_limit_h_min -26
_diffrn_reflns_limit_k_max 19
_diffrn_reflns_limit_k_min -27
_diffrn_reflns_limit_l_max 17
_diffrn_reflns_limit_l_min -11
_diffrn_reflns_number 13906
_diffrn_reflns_theta_full 26.00
_diffrn_reflns_theta_max 28.70
_diffrn_reflns_theta_min 1.89
_diffrn_standards_decay_% 0
_diffrn_standards_number 0
_exptl_absorpt_coefficient_mu 0.404
_exptl_absorpt_correction_T_max 0.8813
_exptl_absorpt_correction_T_min 0.7243
_exptl_absorpt_correction_type empirical
_exptl_crystal_colour 'pale yellow'
_exptl_crystal_density_diffrn 1.167
_exptl_crystal_density_method 'not measured'
_exptl_crystal_description block
_exptl_crystal_F_000 2016
_exptl_crystal_size_max 0.80
_exptl_crystal_size_mid 0.22
_exptl_crystal_size_min 0.22
_refine_diff_density_max 0.183
_refine_diff_density_min -0.146
_refine_diff_density_rms 0.035
_refine_ls_abs_structure_details 'Flack H D (1983), Acta Cryst. A39, 876-881'
_refine_ls_abs_structure_Flack 0.58(2)
_refine_ls_extinction_method none
_refine_ls_goodness_of_fit_ref 0.962
_refine_ls_hydrogen_treatment mixed
_refine_ls_matrix_type full
_refine_ls_number_parameters 225
_refine_ls_number_reflns 6140
_refine_ls_number_restraints 0
_refine_ls_restrained_S_all 0.962
_refine_ls_R_factor_all 0.0440
_refine_ls_R_factor_gt 0.0320
_refine_ls_shift/su_max 0.018
_refine_ls_shift/su_mean 0.001
_refine_ls_structure_factor_coef Fsqd
_refine_ls_weighting_details 'calc w=1/[\s^2^(Fo^2^)+(0.0283P)^2^+0.0000P] where P=(Fo^2^+2Fc^2^)/3'
_refine_ls_weighting_scheme calc
_refine_ls_wR_factor_gt 0.0600
_refine_ls_wR_factor_ref 0.0626
_reflns_number_gt 5053
_reflns_number_total 6140
_reflns_threshold_expression >2sigma(I)
_cod_data_source_file om000357b.cif
_cod_data_source_block ki54
_cod_original_sg_symbol_H-M I-4
_cod_database_code 4077531

loop_
_symmetry_equiv_pos_as_xyz
'x, y, z'
'-x, -y, z'
'y, -x, -z'
'-y, x, -z'
'x+1/2, y+1/2, z+1/2'
'-x+1/2, -y+1/2, z+1/2'
'y+1/2, -x+1/2, -z+1/2'
'-y+1/2, x+1/2, -z+1/2'

loop_
_atom_site_label
_atom_site_type_symbol
_atom_site_fract_x
_atom_site_fract_y
_atom_site_fract_z
_atom_site_U_iso_or_equiv
_atom_site_adp_type
_atom_site_occupancy
_atom_site_symmetry_multiplicity
_atom_site_calc_flag
_atom_site_refinement_flags
_atom_site_disorder_assembly
_atom_site_disorder_group
Ca1 Ca 0.513964(17) 0.407264(17) 0.08889(3) 0.02241(8) Uani 1 1 d . . .
C1 C 0.70952(9) 0.32711(9) -0.03443(16) 0.0307(5) Uani 1 1 d . . .
H1 H 0.7060 0.3013 -0.1011 0.037 Uiso 1 1 calc R A .
Si1 Si 0.78236(3) 0.38156(3) -0.05491(5) 0.03614(15) Uani 1 1 d . A .
C2 C 0.78731(13) 0.44809(11) 0.0458(2) 0.0561(7) Uani 1 1 d . . .
H2A H 0.8236 0.4774 0.0285 0.084 Uiso 1 1 calc R A .
H2B H 0.7946 0.4288 0.1155 0.084 Uiso 1 1 calc R . .
H2C H 0.7463 0.4728 0.0462 0.084 Uiso 1 1 calc R . .
C3 C 0.77762(12) 0.41833(13) -0.18914(19) 0.0521(6) Uani 1 1 d . . .
H3A H 0.7344 0.4379 -0.1994 0.078 Uiso 1 1 calc R A .
H3B H 0.7847 0.3843 -0.2422 0.078 Uiso 1 1 calc R . .
H3C H 0.8113 0.4521 -0.1964 0.078 Uiso 1 1 calc R . .
C4 C 0.86037(10) 0.33372(13) -0.0505(2) 0.0615(7) Uani 1 1 d . . .
H4A H 0.8973 0.3628 -0.0657 0.092 Uiso 1 1 calc R A .
H4B H 0.8588 0.2988 -0.1032 0.092 Uiso 1 1 calc R . .
H4C H 0.8658 0.3146 0.0197 0.092 Uiso 1 1 calc R . .
Si2 Si 0.71052(3) 0.26441(3) 0.07220(5) 0.03960(15) Uani 1 1 d . A .
C5 C 0.73137(13) 0.30217(12) 0.20090(19) 0.0548(7) Uani 1 1 d . . .
H5A H 0.7777 0.3143 0.2014 0.082 Uiso 1 1 calc R A .
H5B H 0.7228 0.2708 0.2576 0.082 Uiso 1 1 calc R . .
H5C H 0.7046 0.3413 0.2116 0.082 Uiso 1 1 calc R . .
C6 C 0.62941(10) 0.22327(11) 0.0845(2) 0.0511(6) Uani 1 1 d . . .
H6A H 0.6314 0.1904 0.1406 0.077 Uiso 1 1 calc R A .
H6B H 0.6183 0.2020 0.0177 0.077 Uiso 1 1 calc R . .
H6C H 0.5959 0.2558 0.1017 0.077 Uiso 1 1 calc R . .
C7 C 0.77197(12) 0.19800(11) 0.0434(2) 0.0588(7) Uani 1 1 d . . .
H7A H 0.8162 0.2161 0.0478 0.088 Uiso 1 1 calc R A .
H7B H 0.7644 0.1807 -0.0275 0.088 Uiso 1 1 calc R . .
H7C H 0.7671 0.1627 0.0950 0.088 Uiso 1 1 calc R . .
P1 P 0.63426(2) 0.37932(2) -0.03273(4) 0.02650(12) Uani 1 1 d . A .
C8 C 0.58217(9) 0.34428(9) -0.13458(14) 0.0248(4) Uani 1 1 d . . .
C9 C 0.59440(10) 0.28934(9) -0.19755(16) 0.0326(5) Uani 1 1 d . A .
H9 H 0.6335 0.2652 -0.1870 0.039 Uiso 1 1 calc R . .
C10 C 0.55083(11) 0.26926(10) -0.27498(17) 0.0386(5) Uani 1 1 d . . .
H10 H 0.5607 0.2322 -0.3172 0.046 Uiso 1 1 calc R A .
C11 C 0.49350(10) 0.30274(10) -0.29064(16) 0.0348(5) Uani 1 1 d . A .
H11 H 0.4634 0.2886 -0.3429 0.042 Uiso 1 1 calc R . .
C12 C 0.47980(9) 0.35718(9) -0.23001(15) 0.0270(4) Uani 1 1 d . . .
H12 H 0.4402 0.3804 -0.2410 0.032 Uiso 1 1 calc R A .
C13 C 0.52301(9) 0.37820(8) -0.15367(13) 0.0226(4) Uani 1 1 d . A .
O1 O 0.51005(6) 0.43320(5) -0.09526(10) 0.0222(3) Uani 1 1 d . A .
O2 O 0.51388(7) 0.36974(7) 0.26691(11) 0.0379(4) Uani 0.340(7) 1 d P A 1
C14 C 0.55461(12) 0.32316(13) 0.3228(2) 0.0514(7) Uani 0.340(7) 1 d P A 1
H14A H 0.5411 0.2780 0.3053 0.062 Uiso 0.340(7) 1 calc PR A 1
H14B H 0.6009 0.3288 0.3021 0.062 Uiso 0.340(7) 1 calc PR A 1
C15 C 0.5474(5) 0.3343(5) 0.4298(8) 0.053(3) Uani 0.340(7) 1 d P A 1
H15A H 0.5816 0.3644 0.4557 0.064 Uiso 0.340(7) 1 calc PR A 1
H15B H 0.5504 0.2927 0.4695 0.064 Uiso 0.340(7) 1 calc PR A 1
C16 C 0.47773(13) 0.36554(15) 0.44330(19) 0.0659(8) Uani 0.340(7) 1 d P A 1
H16A H 0.4451 0.3322 0.4639 0.079 Uiso 0.340(7) 1 calc PR A 1
H16B H 0.4783 0.4006 0.4971 0.079 Uiso 0.340(7) 1 calc PR A 1
C17 C 0.46313(14) 0.39217(14) 0.33847(19) 0.0621(8) Uani 0.340(7) 1 d P A 1
H17A H 0.4198 0.3767 0.3143 0.075 Uiso 0.340(7) 1 calc PR A 1
H17B H 0.4625 0.4405 0.3409 0.075 Uiso 0.340(7) 1 calc PR A 1
O2A O 0.51388(7) 0.36974(7) 0.26691(11) 0.0379(4) Uani 0.660(7) 1 d P A 2
C14A C 0.55461(12) 0.32316(13) 0.3228(2) 0.0514(7) Uani 0.660(7) 1 d P A 2
H14C H 0.5974 0.3428 0.3407 0.062 Uiso 0.660(7) 1 calc PR A 2
H14D H 0.5621 0.2836 0.2795 0.062 Uiso 0.660(7) 1 calc PR A 2
C15A C 0.5166(3) 0.3065(2) 0.4217(4) 0.0487(12) Uani 0.660(7) 1 d P A 2
H15C H 0.4879 0.2682 0.4099 0.058 Uiso 0.660(7) 1 calc PR A 2
H15D H 0.5465 0.2968 0.4809 0.058 Uiso 0.660(7) 1 calc PR A 2
C16A C 0.47773(13) 0.36554(15) 0.44330(19) 0.0659(8) Uani 0.660(7) 1 d P A 2
H16C H 0.4370 0.3544 0.4814 0.079 Uiso 0.660(7) 1 calc PR A 2
H16D H 0.5030 0.3973 0.4858 0.079 Uiso 0.660(7) 1 calc PR A 2
C17A C 0.46313(14) 0.39217(14) 0.33847(19) 0.0621(8) Uani 0.660(7) 1 d P A 2
H17C H 0.4198 0.3767 0.3143 0.075 Uiso 0.660(7) 1 calc PR A 2
H17D H 0.4625 0.4405 0.3409 0.075 Uiso 0.660(7) 1 calc PR A 2

loop_
_atom_site_aniso_label
_atom_site_aniso_U_11
_atom_site_aniso_U_22
_atom_site_aniso_U_33
_atom_site_aniso_U_23
_atom_site_aniso_U_13
_atom_site_aniso_U_12
Ca1 0.02397(19) 0.02306(19) 0.02019(18) 0.00338(16) 0.00075(16) 0.00066(15)
C1 0.0282(10) 0.0342(11) 0.0297(11) -0.0058(9) -0.0010(9) 0.0097(8)
Si1 0.0284(3) 0.0440(3) 0.0361(4) -0.0003(3) 0.0019(3) 0.0057(2)
C2 0.0568(16) 0.0553(15) 0.0561(17) -0.0102(13) -0.0023(13) -0.0137(12)
C3 0.0441(14) 0.0688(17) 0.0434(15) 0.0103(13) 0.0082(12) 0.0056(12)
C4 0.0303(12) 0.0723(18) 0.082(2) 0.0064(15) 0.0036(13) 0.0083(11)
Si2 0.0372(3) 0.0374(3) 0.0442(4) 0.0071(3) 0.0011(3) 0.0120(2)
C5 0.0584(16) 0.0618(17) 0.0442(15) 0.0113(13) -0.0038(12) 0.0112(13)
C6 0.0490(14) 0.0439(13) 0.0603(16) 0.0082(13) 0.0083(13) 0.0046(11)
C7 0.0514(15) 0.0453(13) 0.0797(19) 0.0137(14) 0.0079(14) 0.0196(11)
P1 0.0262(3) 0.0275(3) 0.0258(3) -0.0027(2) -0.0005(2) 0.0052(2)
C8 0.0285(10) 0.0253(10) 0.0205(10) 0.0001(8) 0.0035(8) -0.0007(8)
C9 0.0338(11) 0.0308(11) 0.0332(12) -0.0051(9) 0.0039(9) 0.0065(9)
C10 0.0473(13) 0.0367(12) 0.0317(12) -0.0133(10) 0.0051(10) 0.0014(10)
C11 0.0419(12) 0.0376(12) 0.0248(11) -0.0067(9) -0.0025(9) -0.0063(10)
C12 0.0306(11) 0.0293(10) 0.0211(10) 0.0006(8) -0.0013(8) 0.0014(8)
C13 0.0293(10) 0.0224(9) 0.0163(9) 0.0025(7) 0.0037(8) -0.0006(8)
O1 0.0246(6) 0.0219(6) 0.0202(6) -0.0020(5) 0.0006(6) 0.0006(5)
O2 0.0376(8) 0.0467(9) 0.0292(8) 0.0158(7) 0.0023(7) 0.0053(7)
C14 0.0458(14) 0.0658(17) 0.0425(15) 0.0228(13) 0.0042(11) 0.0137(12)
C15 0.059(6) 0.061(6) 0.041(5) 0.002(5) -0.024(5) 0.022(4)
C16 0.0693(17) 0.096(2) 0.0321(14) 0.0145(14) 0.0045(13) 0.0294(16)
C17 0.0737(19) 0.0774(19) 0.0351(15) 0.0124(13) 0.0049(13) 0.0276(16)
O2A 0.0376(8) 0.0467(9) 0.0292(8) 0.0158(7) 0.0023(7) 0.0053(7)
C14A 0.0458(14) 0.0658(17) 0.0425(15) 0.0228(13) 0.0042(11) 0.0137(12)
C15A 0.061(3) 0.055(3) 0.031(2) 0.020(2) 0.004(2) 0.014(2)
C16A 0.0693(17) 0.096(2) 0.0321(14) 0.0145(14) 0.0045(13) 0.0294(16)
C17A 0.0737(19) 0.0774(19) 0.0351(15) 0.0124(13) 0.0049(13) 0.0276(16)

loop_
_atom_type_symbol
_atom_type_description
_atom_type_scat_dispersion_real
_atom_type_scat_dispersion_imag
_atom_type_scat_source
C C 0.0033 0.0016 'International Tables Vol C Tables 4.2.6.8 and 6.1.1.4'
H H 0.0000 0.0000 'International Tables Vol C Tables 4.2.6.8 and 6.1.1.4'
O O 0.0106 0.0060 'International Tables Vol C Tables 4.2.6.8 and 6.1.1.4'
Si Si 0.0817 0.0704 'International Tables Vol C Tables 4.2.6.8 and 6.1.1.4'
P P 0.1023 0.0942 'International Tables Vol C Tables 4.2.6.8 and 6.1.1.4'
Ca Ca 0.2262 0.3064 'International Tables Vol C Tables 4.2.6.8 and 6.1.1.4'

loop_
_geom_angle_atom_site_label_1
_geom_angle_atom_site_label_2
_geom_angle_atom_site_label_3
_geom_angle
_geom_angle_site_symmetry_1
_geom_angle_site_symmetry_3
O1 Ca1 O1 71.49(4) 4_655 3_565
O1 Ca1 O2 104.70(5) 4_655 .
O1 Ca1 O2 101.36(5) 3_565 .
O1 Ca1 O1 81.49(5) 4_655 .
O1 Ca1 O1 81.48(5) 3_565 .
O2 Ca1 O1 173.71(5) . .
O1 Ca1 P1 79.03(3) 4_655 .
O1 Ca1 P1 137.41(3) 3_565 .
O2 Ca1 P1 115.62(4) . .
O1 Ca1 P1 64.03(3) . .
O1 Ca1 P1 133.34(3) 4_655 3_565
O1 Ca1 P1 64.21(3) 3_565 3_565
O2 Ca1 P1 97.74(4) . 3_565
O1 Ca1 P1 78.36(3) . 3_565
P1 Ca1 P1 126.193(13) . 3_565
Si2 C1 P1 113.11(10) . .
Si2 C1 Si1 119.97(10) . .
P1 C1 Si1 108.38(10) . .
C3 Si1 C2 109.51(12) . .
C3 Si1 C4 106.40(12) . .
C2 Si1 C4 108.28(12) . .
C3 Si1 C1 108.92(10) . .
C2 Si1 C1 112.32(10) . .
C4 Si1 C1 111.22(10) . .
C5 Si2 C1 110.81(10) . .
C5 Si2 C6 108.54(12) . .
C1 Si2 C6 111.17(10) . .
C5 Si2 C7 108.48(12) . .
C1 Si2 C7 111.21(10) . .
C6 Si2 C7 106.48(11) . .
C8 P1 C1 104.36(9) . .
C8 P1 Ca1 87.71(6) . .
C1 P1 Ca1 143.02(7) . .
C8 P1 Ca1 91.56(6) . 4_655
C1 P1 Ca1 139.55(7) . 4_655
Ca1 P1 Ca1 73.045(18) . 4_655
C9 C8 C13 116.60(17) . .
C9 C8 P1 128.00(15) . .
C13 C8 P1 115.37(13) . .
C10 C9 C8 121.76(18) . .
C11 C10 C9 120.20(19) . .
C10 C11 C12 119.64(19) . .
C13 C12 C11 120.80(18) . .
O1 C13 C12 120.72(16) . .
O1 C13 C8 118.29(15) . .
C12 C13 C8 120.99(16) . .
C13 O1 Ca1 124.35(11) . 3_565
C13 O1 Ca1 116.91(10) . 4_655
Ca1 O1 Ca1 108.37(4) 3_565 4_655
C13 O1 Ca1 109.80(9) . .
Ca1 O1 Ca1 95.59(4) 3_565 .
Ca1 O1 Ca1 95.58(4) 4_655 .
C14 O2 C17 108.18(16) . .
C14 O2 Ca1 132.34(13) . .
C17 O2 Ca1 119.39(12) . .
C15 C14 O2 108.1(4) . .
C14 C15 C16 105.7(5) . .
C17 C16 C15 103.7(4) . .
O2 C17 C16 107.70(19) . .

loop_
_geom_bond_atom_site_label_1
_geom_bond_atom_site_label_2
_geom_bond_distance
_geom_bond_site_symmetry_2
Ca1 O1 2.3660(12) 4_655
Ca1 O1 2.3661(12) 3_565
Ca1 O2 2.3874(14) .
Ca1 O1 2.3991(13) .
Ca1 P1 2.9612(6) .
Ca1 P1 2.9695(7) 3_565
C1 Si2 1.865(2) .
C1 P1 1.8741(18) .
C1 Si1 1.879(2) .
Si1 C3 1.866(2) .
Si1 C2 1.870(2) .
Si1 C4 1.873(2) .
Si2 C5 1.857(3) .
Si2 C6 1.867(2) .
Si2 C7 1.887(2) .
P1 C8 1.8226(19) .
P1 Ca1 2.9696(7) 4_655
C8 C9 1.402(3) .
C8 C13 1.416(3) .
C9 C10 1.389(3) .
C10 C11 1.373(3) .
C11 C12 1.383(3) .
C12 C13 1.381(3) .
C13 O1 1.374(2) .
O1 Ca1 2.3659(12) 3_565
O1 Ca1 2.3661(12) 4_655
O2 C14 1.451(2) .
O2 C17 1.454(3) .
C14 C15 1.386(10) .
C15 C16 1.571(9) .
C16 C17 1.469(3) .
